data_7107314
loop_
_publ_author_name
'Dejan-Kresimir Bucar'
'Arundhuti Sen'
'S. V. Santhana Mariappan'
L.R.MacGillivray

_publ_section_title
;
 A [2+2] cross-photodimerisation of photostable olefins via a
 three-component cocrystal solid solution
;
_journal_name_full Chem.Commun.
_journal_page_first 1790
_journal_paper_doi 10.1039/c2cc15453f
_journal_volume 48
_journal_year 2012
_chemical_absolute_configuration unk
_chemical_formula_moiety 'C14 H13 N'
_chemical_formula_sum 'C14 H13 N'
_chemical_formula_weight 195.25
_space_group_IT_number 19
_symmetry_cell_setting orthorhombic
_symmetry_space_group_name_Hall 'P 2ac 2ab'
_symmetry_space_group_name_H-M 'P 21 21 21'
_atom_sites_solution_hydrogens geom
_atom_sites_solution_primary direct
_atom_sites_solution_secondary difmap
_audit_creation_date 2011-01-19T13:17:54-00:00
_audit_creation_method 'WinGX routine CIF_UPDATE'
_cell_angle_alpha 90
_cell_angle_beta 90
_cell_angle_gamma 90
_cell_formula_units_Z 4
_cell_length_a 6.0339(7)
_cell_length_b 7.6092(9)
_cell_length_c 23.135(3)
_cell_measurement_reflns_used 3667
_cell_measurement_temperature 150(2)
_cell_measurement_theta_max 25.35
_cell_measurement_theta_min 1.00
_cell_volume 1062.2(2)
_computing_cell_refinement 'HKL Scalepack (Otwinowski & Minor, 1997)'
_computing_data_collection 'Collect (Nonius BV, 1997-2000)'
_computing_data_reduction 'HKL Denzo, Scalepack (Otwinowski & Minor, 1997)'
_computing_molecular_graphics 'Mercury (Macrae, 2008)'
_computing_publication_material 'WinGX (Farrugia, 1999)'
_computing_structure_refinement 'SHELXL (Sheldrick, 2008)'
_computing_structure_solution 'SHELXS (Sheldrick, 2008)'
_diffrn_ambient_temperature 150(2)
_diffrn_detector_area_resol_mean 9
_diffrn_measured_fraction_theta_full 0.998
_diffrn_measured_fraction_theta_max 0.998
_diffrn_measurement_device_type KappaCCD
_diffrn_measurement_method 'CCD phi and omega scans'
_diffrn_radiation_monochromator graphite
_diffrn_radiation_type MoK\a
_diffrn_radiation_wavelength 0.71073
_diffrn_reflns_av_R_equivalents 0.0379
_diffrn_reflns_av_unetI/netI 0.0231
_diffrn_reflns_limit_h_max 7
_diffrn_reflns_limit_h_min -7
_diffrn_reflns_limit_k_max 9
_diffrn_reflns_limit_k_min -9
_diffrn_reflns_limit_l_max 27
_diffrn_reflns_limit_l_min -27
_diffrn_reflns_number 6496
_diffrn_reflns_theta_full 24.99
_diffrn_reflns_theta_max 24.99
_diffrn_reflns_theta_min 2.82
_exptl_absorpt_coefficient_mu 0.071
_exptl_absorpt_correction_T_max 0.9979
_exptl_absorpt_correction_T_min 0.9756
_exptl_absorpt_correction_type multi-scan
_exptl_absorpt_process_details 'HKL Scalepack (Otwinowski & Minor, 1997)'
_exptl_crystal_colour colorless
_exptl_crystal_density_diffrn 1.221
_exptl_crystal_density_method 'not measured'
_exptl_crystal_description plate
_exptl_crystal_F_000 416
_exptl_crystal_size_max 0.35
_exptl_crystal_size_mid 0.23
_exptl_crystal_size_min 0.03
_refine_diff_density_max 0.15
_refine_diff_density_min -0.168
_refine_diff_density_rms 0.036
_refine_ls_extinction_method none
_refine_ls_goodness_of_fit_ref 1.151
_refine_ls_hydrogen_treatment constr
_refine_ls_matrix_type full
_refine_ls_number_parameters 136
_refine_ls_number_reflns 1117
_refine_ls_number_restraints 0
_refine_ls_restrained_S_all 1.151
_refine_ls_R_factor_all 0.0486
_refine_ls_R_factor_gt 0.038
_refine_ls_shift/su_max 0
_refine_ls_shift/su_mean 0
_refine_ls_structure_factor_coef Fsqd
_refine_ls_weighting_details 'calc w=1/[\s^2^(Fo^2^)+(0.0603P)^2^+0.0108P] where P=(Fo^2^+2Fc^2^)/3'
_refine_ls_weighting_scheme calc
_refine_ls_wR_factor_gt 0.0929
_refine_ls_wR_factor_ref 0.0973
_reflns_number_gt 933
_reflns_number_total 1117
_reflns_threshold_expression >2\s(I)
_cod_data_source_file c2cc15453f.txt
_cod_data_source_block Me-PE
_cod_database_code 7107314

loop_
_space_group_symop_operation_xyz
'x, y, z'
'-x+1/2, -y, z+1/2'
'-x, y+1/2, -z+1/2'
'x+1/2, -y+1/2, -z'

loop_
_atom_site_label
_atom_site_type_symbol
_atom_site_fract_x
_atom_site_fract_y
_atom_site_fract_z
_atom_site_U_iso_or_equiv
_atom_site_adp_type
_atom_site_occupancy
_atom_site_symmetry_multiplicity
_atom_site_calc_flag
_atom_site_refinement_flags
C1 C 1.0410(4) 0.2885(3) 0.55524(9) 0.0362(6) Uani 1 1 d .
C2 C 0.8924(4) 0.2685(3) 0.59953(8) 0.0333(6) Uani 1 1 d .
C3 C 0.9415(3) 0.3313(3) 0.65472(8) 0.0287(5) Uani 1 1 d .
C4 C 1.1463(3) 0.4158(3) 0.66043(8) 0.0309(5) Uani 1 1 d .
C5 C 1.2841(4) 0.4316(3) 0.61321(8) 0.0352(6) Uani 1 1 d .
C6 C 0.7840(3) 0.3075(3) 0.70217(8) 0.0306(5) Uani 1 1 d .
C7 C 0.7968(3) 0.3801(2) 0.75438(8) 0.0306(5) Uani 1 1 d .
C8 C 0.6373(3) 0.3632(3) 0.80182(8) 0.0276(5) Uani 1 1 d .
C9 C 0.4319(3) 0.2799(3) 0.79575(8) 0.0314(5) Uani 1 1 d .
C10 C 0.2893(4) 0.2633(3) 0.84191(8) 0.0313(5) Uani 1 1 d .
C11 C 0.3445(3) 0.3251(3) 0.89668(8) 0.0305(5) Uani 1 1 d .
C12 C 0.5453(3) 0.4116(3) 0.90257(8) 0.0331(5) Uani 1 1 d .
C13 C 0.6893(4) 0.4310(3) 0.85627(8) 0.0324(5) Uani 1 1 d .
C14 C 0.1937(4) 0.2952(3) 0.94745(9) 0.0414(6) Uani 1 1 d .
H1 H 1.0018 0.2428 0.5184 0.043 Uiso 1 1 calc R
H2 H 0.7549 0.2115 0.5926 0.04 Uiso 1 1 calc R
H4 H 1.1903 0.4621 0.6968 0.037 Uiso 1 1 calc R
H5 H 1.4209 0.4914 0.6184 0.042 Uiso 1 1 calc R
H6 H 0.6607 0.233 0.695 0.037 Uiso 1 1 calc R
H7 H 0.9235 0.4508 0.7617 0.037 Uiso 1 1 calc R
H9 H 0.39 0.234 0.7592 0.038 Uiso 1 1 calc R
H10 H 0.1497 0.2083 0.8362 0.038 Uiso 1 1 calc R
h12 H 0.5852 0.4587 0.9391 0.04 Uiso 1 1 calc R
H13 H 0.8255 0.4914 0.8617 0.039 Uiso 1 1 calc R
H14A H 0.2596 0.3474 0.9822 0.062 Uiso 0.5 1 calc PR
H14B H 0.1736 0.1687 0.9534 0.062 Uiso 0.5 1 calc PR
H14C H 0.0497 0.35 0.9399 0.062 Uiso 0.5 1 calc PR
H14D H 0.0623 0.23 0.9348 0.062 Uiso 0.5 1 calc PR
H14E H 0.1483 0.4087 0.9636 0.062 Uiso 0.5 1 calc PR
H14F H 0.2723 0.2274 0.9771 0.062 Uiso 0.5 1 calc PR
N1 N 1.2383(3) 0.3686(2) 0.56047(7) 0.0383(5) Uani 1 1 d .

loop_
_atom_site_aniso_label
_atom_site_aniso_U_11
_atom_site_aniso_U_22
_atom_site_aniso_U_33
_atom_site_aniso_U_23
_atom_site_aniso_U_13
_atom_site_aniso_U_12
C1 0.0398(13) 0.0374(13) 0.0315(11) -0.0017(10) -0.0027(11) 0.0020(12)
C2 0.0315(12) 0.0343(12) 0.0341(12) -0.0009(9) -0.0049(10) -0.0019(10)
C3 0.0290(11) 0.0247(11) 0.0325(11) 0.0017(9) -0.0027(9) 0.0024(10)
C4 0.0342(12) 0.0291(12) 0.0293(11) -0.0008(9) -0.0022(10) 0.0007(10)
C5 0.0341(12) 0.0312(12) 0.0402(12) 0.0001(10) 0.0010(11) -0.0035(11)
C6 0.0288(11) 0.0274(10) 0.0355(11) 0.0025(9) -0.0008(10) -0.0022(10)
C7 0.0277(11) 0.0262(10) 0.0378(11) 0.0027(10) -0.0030(9) -0.0012(10)
C8 0.0284(11) 0.0246(10) 0.0299(11) 0.0031(9) -0.0014(9) 0.0025(9)
C9 0.0342(12) 0.0296(12) 0.0305(11) -0.0007(9) -0.0044(10) -0.0013(10)
C10 0.0269(10) 0.0293(11) 0.0377(11) 0.0027(9) -0.0025(10) -0.0022(10)
C11 0.0313(12) 0.0279(12) 0.0324(11) 0.0027(9) -0.0006(9) 0.0038(10)
C12 0.0352(12) 0.0348(13) 0.0292(11) -0.0031(10) -0.0033(10) -0.0006(11)
C13 0.0286(11) 0.0297(12) 0.0389(12) -0.0017(9) -0.0032(10) -0.0011(10)
C14 0.0412(13) 0.0441(13) 0.0390(12) 0.0020(10) 0.0039(11) -0.0031(12)
N1 0.0409(11) 0.0391(11) 0.0349(10) -0.0003(9) 0.0032(9) -0.0007(10)

loop_
_atom_type_symbol
_atom_type_description
_atom_type_scat_dispersion_real
_atom_type_scat_dispersion_imag
_atom_type_scat_source
C C 0.0033 0.0016 'International Tables Vol C Tables 4.2.6.8 and 6.1.1.4'
H H 0 0 'International Tables Vol C Tables 4.2.6.8 and 6.1.1.4'
N N 0.0061 0.0033 'International Tables Vol C Tables 4.2.6.8 and 6.1.1.4'

loop_
_geom_angle_atom_site_label_1
_geom_angle_atom_site_label_2
_geom_angle_atom_site_label_3
_geom_angle
C1 C2 C3 120.5(2)
C1 C2 H2 119.7
C2 C1 H1 117.9
C2 C3 C4 115.54(19)
C2 C3 C6 120.44(19)
C3 C2 H2 119.7
C3 C4 H4 120.1
C3 C6 H6 116.9
C4 C3 C6 124.03(17)
C4 C5 H5 117.8
C5 C4 C3 119.88(18)
C5 C4 H4 120.1
C5 N1 C1 115.30(19)
C6 C7 C8 127.24(19)
C6 C7 H7 116.4
C7 C6 C3 126.29(19)
C7 C6 H6 116.9
C8 C13 H13 119.5
C8 C7 H7 116.4
C8 C9 H9 119.4
C9 C10 C11 121.7(2)
C9 C10 H10 119.2
C9 C8 C7 123.13(18)
C10 C11 C14 121.01(19)
C10 C9 C8 121.14(19)
C10 C9 H9 119.4
C11 C10 H10 119.2
C11 C12 C13 121.49(18)
C11 C12 h12 119.3
C11 C14 H14A 109.5
C11 C14 H14B 109.5
C11 C14 H14C 109.5
C11 C14 H14D 109.5
C11 C14 H14E 109.5
C11 C14 H14F 109.5
C12 C11 C10 117.35(18)
C12 C11 C14 121.62(17)
C12 C13 C8 121.1(2)
C12 C13 H13 119.5
C13 C12 h12 119.3
C13 C8 C7 119.70(19)
C13 C8 C9 117.17(18)
H14A C14 H14B 109.5
H14A C14 H14C 109.5
H14A C14 H14D 141.1
H14A C14 H14E 56.3
H14A C14 H14F 56.3
H14B C14 H14C 109.5
H14B C14 H14D 56.3
H14B C14 H14E 141.1
H14B C14 H14F 56.3
H14C C14 H14D 56.3
H14C C14 H14E 56.3
H14C C14 H14F 141.1
H14D C14 H14E 109.5
H14D C14 H14F 109.5
H14E C14 H14F 109.5
N1 C1 C2 124.27(19)
N1 C1 H1 117.9
N1 C5 C4 124.5(2)
N1 C5 H5 117.8

loop_
_geom_bond_atom_site_label_1
_geom_bond_atom_site_label_2
_geom_bond_distance
C1 H1 0.95
C2 C1 1.370(3)
C2 C3 1.395(3)
C2 H2 0.95
C4 C3 1.399(3)
C4 C5 1.378(3)
C4 H4 0.95
C5 H5 0.95
C5 N1 1.340(2)
C6 C3 1.463(3)
C6 C7 1.330(3)
C6 H6 0.95
C7 H7 0.95
C8 C7 1.466(3)
C9 C8 1.399(3)
C9 H9 0.95
C10 C11 1.392(3)
C10 C9 1.377(3)
C10 H10 0.95
C11 C12 1.385(3)
C11 C14 1.503(3)
C12 h12 0.95
C13 C12 1.387(3)
C13 C8 1.397(3)
C13 H13 0.95
C14 H14A 0.98
C14 H14B 0.98
C14 H14C 0.98
C14 H14D 0.98
C14 H14E 0.98
C14 H14F 0.98
N1 C1 1.343(3)
